data_2215976
loop_
_publ_author_name
'Shang, Zhen-Hua'

_publ_section_title
;
 <i>N</i>'-[1-(2,4-Difluorophenyl)ethylidene]-4-methylbenzenesulfonohydrazide
;
_journal_coeditor_code HG2305
_journal_issue 11
_journal_name_full 'Acta Crystallographica Section E'
_journal_page_first o4222
_journal_page_last o4222
_journal_paper_doi 10.1107/S1600536807047629
_journal_volume 63
_journal_year 2007
_chemical_formula_iupac 'C15 H14 F2 N2 O2 S'
_chemical_formula_moiety 'C15 H14 F2 N2 O2 S'
_chemical_formula_sum 'C15 H14 F2 N2 O2 S'
_chemical_formula_weight 324.34
_chemical_melting_point .278E-278
_chemical_name_systematic
;
N'-[1-(2,4-Difluorophenyl)ethylidene]-4-methylbenzenesulfonohydrazide
;
_space_group_IT_number 14
_symmetry_cell_setting monoclinic
_symmetry_space_group_name_Hall '-P 2yn'
_symmetry_space_group_name_H-M 'P 1 21/n 1'
_atom_sites_solution_hydrogens geom
_atom_sites_solution_primary direct
_atom_sites_solution_secondary difmap
_cell_angle_alpha 90.00
_cell_angle_beta 103.924(2)
_cell_angle_gamma 90.00
_cell_formula_units_Z 4
_cell_length_a 14.1273(15)
_cell_length_b 6.6082(7)
_cell_length_c 16.5781(18)
_cell_measurement_reflns_used 4817
_cell_measurement_temperature 294(2)
_cell_measurement_theta_max 26.33
_cell_measurement_theta_min 3.33
_cell_volume 1502.2(3)
_computing_cell_refinement 'SMART (Bruker, 1997)'
_computing_data_collection 'SMART (Bruker, 1997)'
_computing_data_reduction 'SAINT (Bruker, 1997)'
_computing_molecular_graphics 'SHELXTL (Bruker, 1997)'
_computing_publication_material 'SHELXTL (Bruker, 1997)'
_computing_structure_refinement 'SHELXL97 (Sheldrick, 1997)'
_computing_structure_solution 'SHELXS97 (Sheldrick, 1997)'
_diffrn_ambient_temperature 294(2)
_diffrn_measured_fraction_theta_full 0.998
_diffrn_measured_fraction_theta_max 0.998
_diffrn_measurement_device_type 'Bruker SMART CCD area-detector'
_diffrn_measurement_method '\f and \w'
_diffrn_radiation_monochromator graphite
_diffrn_radiation_source 'fine-focus sealed tube'
_diffrn_radiation_type MoK\a
_diffrn_radiation_wavelength 0.71073
_diffrn_reflns_av_R_equivalents 0.0194
_diffrn_reflns_av_sigmaI/netI 0.0198
_diffrn_reflns_limit_h_max 7
_diffrn_reflns_limit_h_min -16
_diffrn_reflns_limit_k_max 7
_diffrn_reflns_limit_k_min -7
_diffrn_reflns_limit_l_max 19
_diffrn_reflns_limit_l_min -19
_diffrn_reflns_number 7394
_diffrn_reflns_theta_full 25.02
_diffrn_reflns_theta_max 25.02
_diffrn_reflns_theta_min 2.17
_exptl_absorpt_coefficient_mu 0.245
_exptl_absorpt_correction_T_max 0.9526
_exptl_absorpt_correction_T_min 0.9390
_exptl_absorpt_correction_type multi-scan
_exptl_absorpt_process_details '(SADABS; Bruker, 1997)'
_exptl_crystal_colour colorless
_exptl_crystal_density_diffrn 1.434
_exptl_crystal_density_method 'not measured'
_exptl_crystal_description prism
_exptl_crystal_F_000 672
_exptl_crystal_size_max 0.26
_exptl_crystal_size_mid 0.22
_exptl_crystal_size_min 0.20
_refine_diff_density_max 0.263
_refine_diff_density_min -0.297
_refine_ls_extinction_coef 0.0183(16)
_refine_ls_extinction_expression Fc^*^=kFc[1+0.001xFc^2^\l^3^/sin(2\q)]^-1/4^
_refine_ls_extinction_method 'SHELXL97 (Sheldrick, 1997)'
_refine_ls_goodness_of_fit_ref 1.041
_refine_ls_hydrogen_treatment mixed
_refine_ls_matrix_type full
_refine_ls_number_parameters 206
_refine_ls_number_reflns 2640
_refine_ls_number_restraints 1
_refine_ls_restrained_S_all 1.042
_refine_ls_R_factor_all 0.0388
_refine_ls_R_factor_gt 0.0323
_refine_ls_shift/su_max 0.001
_refine_ls_shift/su_mean 0.000
_refine_ls_structure_factor_coef Fsqd
_refine_ls_weighting_details 'calc w=1/[\s^2^(Fo^2^)+(0.048P)^2^+0.5147P] where P=(Fo^2^+2Fc^2^)/3'
_refine_ls_weighting_scheme calc
_refine_ls_wR_factor_gt 0.0885
_refine_ls_wR_factor_ref 0.0955
_reflns_number_gt 2252
_reflns_number_total 2640
_reflns_threshold_expression I>2\s(I)
_cod_data_source_file hg2305.cif
_cod_data_source_block I
_cod_depositor_comments
;
The following automatic conversions were performed:
'_symmetry_cell_setting' value 'Monoclinic' changed to 'monoclinic'
according to '/home/saulius/struct/CIF-dictionaries/cif_core.dic'
dictionary named 'cif_core.dic' version 2.4.1 from 2010-06-29.

Automatic conversion script
Id: cif_fix_enum 1527 2010-12-29 10:47:43Z saulius 

The following automatic conversions were performed:

'_symmetry_cell_setting' value 'Monoclinic' changed to 'monoclinic'
according to /home/saulius/struct/CIF-dictionaries/cif_core.dic
dictionary named 'cif_core.dic' version 2.4.1 from 2010-06-29.

Automatic conversion script
Id: cif_fix_values 1715 2011-07-08 13:25:40Z adriana 
;
_cod_original_sg_symbol_H-M 'P 21/n'
_cod_database_code 2215976
_cod_database_fobs_code 2215976

loop_
_symmetry_equiv_pos_as_xyz
'x, y, z'
'-x+1/2, y+1/2, -z+1/2'
'-x, -y, -z'
'x-1/2, -y-1/2, z-1/2'

loop_
_atom_site_type_symbol
_atom_site_label
_atom_site_fract_x
_atom_site_fract_y
_atom_site_fract_z
_atom_site_U_iso_or_equiv
_atom_site_adp_type
_atom_site_calc_flag
_atom_site_refinement_flags
_atom_site_occupancy
S S1 0.38733(3) 0.24976(6) 0.50714(3) 0.04162(16) Uani d . 1
F F1 0.65647(12) 0.3142(2) 0.86303(8) 0.0899(5) Uani d . 1
F F2 0.58129(11) 0.9531(2) 0.94795(9) 0.0921(5) Uani d . 1
O O1 0.40562(10) 0.1220(2) 0.44291(7) 0.0542(3) Uani d . 1
O O2 0.34537(10) 0.44346(19) 0.48774(8) 0.0555(4) Uani d . 1
N N1 0.49934(10) 0.3978(2) 0.63820(9) 0.0428(3) Uani d . 1
N N2 0.49483(11) 0.2749(2) 0.56956(10) 0.0462(4) Uani d D 1
C C1 0.31522(11) 0.1159(2) 0.56163(10) 0.0380(4) Uani d . 1
C C2 0.33745(12) -0.0836(3) 0.58291(11) 0.0462(4) Uani d . 1
H H2 0.3905 -0.1457 0.5691 0.055 Uiso calc R 1
C C3 0.28052(14) -0.1892(3) 0.62458(12) 0.0532(5) Uani d . 1
H H3 0.2960 -0.3229 0.6397 0.064 Uiso calc R 1
C C4 0.20076(13) -0.1012(3) 0.64454(12) 0.0536(5) Uani d . 1
C C5 0.17982(14) 0.0978(3) 0.62269(13) 0.0570(5) Uani d . 1
H H5 0.1264 0.1591 0.6361 0.068 Uiso calc R 1
C C6 0.23639(13) 0.2082(3) 0.58131(12) 0.0485(4) Uani d . 1
H H6 0.2215 0.3426 0.5670 0.058 Uiso calc R 1
C C7 0.13587(19) -0.2225(5) 0.68624(17) 0.0860(8) Uani d . 1
H H7A 0.0764 -0.2553 0.6464 0.129 Uiso calc R 1
H H7B 0.1212 -0.1445 0.7306 0.129 Uiso calc R 1
H H7C 0.1686 -0.3450 0.7083 0.129 Uiso calc R 1
C C8 0.58070(12) 0.4018(3) 0.69233(11) 0.0423(4) Uani d . 1
C C9 0.66954(14) 0.2841(3) 0.68831(14) 0.0586(5) Uani d . 1
H H9A 0.6558 0.1420 0.6894 0.088 Uiso calc R 1
H H9B 0.7218 0.3181 0.7351 0.088 Uiso calc R 1
H H9C 0.6882 0.3165 0.6378 0.088 Uiso calc R 1
C C10 0.58342(11) 0.5477(3) 0.76081(10) 0.0418(4) Uani d . 1
C C11 0.62065(14) 0.5015(3) 0.84319(12) 0.0545(5) Uani d . 1
C C12 0.62055(16) 0.6336(4) 0.90682(12) 0.0636(6) Uani d . 1
H H12 0.6454 0.5966 0.9620 0.076 Uiso calc R 1
C C13 0.58272(15) 0.8206(4) 0.88617(13) 0.0599(5) Uani d . 1
C C14 0.54634(15) 0.8790(3) 0.80576(13) 0.0602(5) Uani d . 1
H H14 0.5217 1.0088 0.7931 0.072 Uiso calc R 1
C C15 0.54702(14) 0.7413(3) 0.74412(12) 0.0505(4) Uani d . 1
H H15 0.5221 0.7795 0.6891 0.061 Uiso calc R 1
H H2A 0.5345(12) 0.172(2) 0.5714(12) 0.055(6) Uiso d D 1

loop_
_atom_site_aniso_label
_atom_site_aniso_U_11
_atom_site_aniso_U_22
_atom_site_aniso_U_33
_atom_site_aniso_U_12
_atom_site_aniso_U_13
_atom_site_aniso_U_23
S1 0.0431(3) 0.0434(3) 0.0385(2) -0.00387(18) 0.00998(18) 0.00020(17)
F1 0.1256(13) 0.0616(8) 0.0652(8) 0.0158(8) -0.0107(8) 0.0132(7)
F2 0.1043(11) 0.1014(11) 0.0727(8) -0.0043(9) 0.0255(8) -0.0387(8)
O1 0.0630(8) 0.0620(8) 0.0395(7) -0.0033(7) 0.0164(6) -0.0056(6)
O2 0.0586(8) 0.0463(7) 0.0594(8) -0.0007(6) 0.0099(6) 0.0105(6)
N1 0.0394(8) 0.0452(8) 0.0445(8) -0.0056(6) 0.0115(6) -0.0046(6)
N2 0.0392(8) 0.0495(9) 0.0504(8) -0.0031(7) 0.0116(7) -0.0085(7)
C1 0.0353(8) 0.0416(9) 0.0352(8) -0.0032(7) 0.0047(6) -0.0027(7)
C2 0.0403(9) 0.0465(10) 0.0520(10) 0.0044(8) 0.0115(8) 0.0046(8)
C3 0.0504(11) 0.0493(10) 0.0574(11) -0.0014(9) 0.0084(9) 0.0119(9)
C4 0.0437(10) 0.0694(13) 0.0464(10) -0.0100(9) 0.0085(8) 0.0055(9)
C5 0.0441(10) 0.0683(13) 0.0628(12) 0.0038(9) 0.0212(9) -0.0043(10)
C6 0.0462(10) 0.0449(10) 0.0550(10) 0.0036(8) 0.0134(8) -0.0021(8)
C7 0.0658(15) 0.112(2) 0.0864(17) -0.0153(14) 0.0298(13) 0.0278(15)
C8 0.0376(9) 0.0413(9) 0.0476(9) -0.0035(7) 0.0096(7) 0.0026(7)
C9 0.0428(10) 0.0622(12) 0.0683(13) 0.0070(9) 0.0083(9) -0.0036(10)
C10 0.0336(8) 0.0465(9) 0.0434(9) -0.0053(7) 0.0058(7) 0.0007(7)
C11 0.0540(11) 0.0508(11) 0.0516(11) -0.0018(9) -0.0010(9) 0.0053(9)
C12 0.0651(13) 0.0759(15) 0.0427(10) -0.0084(11) -0.0010(9) -0.0028(10)
C13 0.0537(11) 0.0717(14) 0.0557(12) -0.0086(10) 0.0161(9) -0.0186(11)
C14 0.0603(12) 0.0550(12) 0.0660(13) 0.0094(9) 0.0165(10) -0.0044(10)
C15 0.0489(10) 0.0549(11) 0.0466(10) 0.0075(8) 0.0092(8) 0.0026(8)

loop_
_atom_type_symbol
_atom_type_description
_atom_type_scat_dispersion_real
_atom_type_scat_dispersion_imag
_atom_type_scat_source
C C 0.0033 0.0016 'International Tables Vol C Tables 4.2.6.8 and 6.1.1.4'
H H 0.0000 0.0000 'International Tables Vol C Tables 4.2.6.8 and 6.1.1.4'
N N 0.0061 0.0033 'International Tables Vol C Tables 4.2.6.8 and 6.1.1.4'
O O 0.0106 0.0060 'International Tables Vol C Tables 4.2.6.8 and 6.1.1.4'
F F 0.0171 0.0103 'International Tables Vol C Tables 4.2.6.8 and 6.1.1.4'
S S 0.1246 0.1234 'International Tables Vol C Tables 4.2.6.8 and 6.1.1.4'

loop_
_geom_angle_atom_site_label_1
_geom_angle_atom_site_label_2
_geom_angle_atom_site_label_3
_geom_angle
O2 S1 O1 120.37(8)
O2 S1 N2 109.15(8)
O1 S1 N2 103.04(8)
O2 S1 C1 108.05(8)
O1 S1 C1 108.47(8)
N2 S1 C1 107.02(8)
C8 N1 N2 116.39(15)
N1 N2 S1 115.66(12)
N1 N2 H2A 121.5(13)
S1 N2 H2A 115.7(13)
C6 C1 C2 120.68(16)
C6 C1 S1 120.09(14)
C2 C1 S1 119.22(13)
C3 C2 C1 119.32(17)
C3 C2 H2 120.3
C1 C2 H2 120.3
C2 C3 C4 121.29(18)
C2 C3 H3 119.4
C4 C3 H3 119.4
C5 C4 C3 118.46(18)
C5 C4 C7 120.9(2)
C3 C4 C7 120.6(2)
C4 C5 C6 121.47(18)
C4 C5 H5 119.3
C6 C5 H5 119.3
C1 C6 C5 118.78(18)
C1 C6 H6 120.6
C5 C6 H6 120.6
C4 C7 H7A 109.5
C4 C7 H7B 109.5
H7A C7 H7B 109.5
C4 C7 H7C 109.5
H7A C7 H7C 109.5
H7B C7 H7C 109.5
N1 C8 C10 113.86(15)
N1 C8 C9 125.63(17)
C10 C8 C9 120.41(15)
C8 C9 H9A 109.5
C8 C9 H9B 109.5
H9A C9 H9B 109.5
C8 C9 H9C 109.5
H9A C9 H9C 109.5
H9B C9 H9C 109.5
C11 C10 C15 116.07(17)
C11 C10 C8 123.34(16)
C15 C10 C8 120.59(16)
F1 C11 C12 117.85(17)
F1 C11 C10 118.54(17)
C12 C11 C10 123.57(19)
C13 C12 C11 117.34(19)
C13 C12 H12 121.3
C11 C12 H12 121.3
F2 C13 C12 118.39(19)
F2 C13 C14 119.1(2)
C12 C13 C14 122.48(19)
C13 C14 C15 118.20(19)
C13 C14 H14 120.9
C15 C14 H14 120.9
C14 C15 C10 122.32(18)
C14 C15 H15 118.8
C10 C15 H15 118.8

loop_
_geom_bond_atom_site_label_1
_geom_bond_atom_site_label_2
_geom_bond_distance
S1 O2 1.4148(13)
S1 O1 1.4304(13)
S1 N2 1.6273(16)
S1 C1 1.7550(17)
F1 C11 1.348(2)
F2 C13 1.351(2)
N1 C8 1.277(2)
N1 N2 1.387(2)
N2 H2A 0.878(9)
C1 C6 1.376(2)
C1 C2 1.381(2)
C2 C3 1.371(3)
C2 H2 0.9300
C3 C4 1.377(3)
C3 H3 0.9300
C4 C5 1.377(3)
C4 C7 1.505(3)
C5 C6 1.381(3)
C5 H5 0.9300
C6 H6 0.9300
C7 H7A 0.9600
C7 H7B 0.9600
C7 H7C 0.9600
C8 C10 1.483(2)
C8 C9 1.492(3)
C9 H9A 0.9600
C9 H9B 0.9600
C9 H9C 0.9600
C10 C11 1.375(2)
C10 C15 1.382(2)
C11 C12 1.369(3)
C12 C13 1.358(3)
C12 H12 0.9300
C13 C14 1.364(3)
C14 C15 1.370(3)
C14 H14 0.9300
C15 H15 0.9300

loop_
_geom_hbond_atom_site_label_D
_geom_hbond_atom_site_label_H
_geom_hbond_atom_site_label_A
_geom_hbond_site_symmetry_A
_geom_hbond_distance_DH
_geom_hbond_distance_HA
_geom_hbond_distance_DA
_geom_hbond_angle_DHA
N2 H2A O1 3_656 0.878(9) 2.154(11) 3.007(2) 163.7(18)

loop_
_geom_torsion_atom_site_label_1
_geom_torsion_atom_site_label_2
_geom_torsion_atom_site_label_3
_geom_torsion_atom_site_label_4
_geom_torsion
C8 N1 N2 S1 172.69(12)
O2 S1 N2 N1 49.65(14)
O1 S1 N2 N1 178.69(12)
C1 S1 N2 N1 -67.05(14)
O2 S1 C1 C6 -3.03(17)
O1 S1 C1 C6 -135.05(14)
N2 S1 C1 C6 114.40(15)
O2 S1 C1 C2 175.71(13)
O1 S1 C1 C2 43.68(15)
N2 S1 C1 C2 -66.87(15)
C6 C1 C2 C3 -0.5(3)
S1 C1 C2 C3 -179.21(14)
C1 C2 C3 C4 1.0(3)
C2 C3 C4 C5 -0.9(3)
C2 C3 C4 C7 176.7(2)
C3 C4 C5 C6 0.4(3)
C7 C4 C5 C6 -177.3(2)
C2 C1 C6 C5 0.0(3)
S1 C1 C6 C5 178.67(14)
C4 C5 C6 C1 0.1(3)
N2 N1 C8 C10 175.47(14)
N2 N1 C8 C9 -1.0(3)
N1 C8 C10 C11 134.53(18)
C9 C8 C10 C11 -48.8(2)
N1 C8 C10 C15 -45.1(2)
C9 C8 C10 C15 131.60(19)
C15 C10 C11 F1 179.52(17)
C8 C10 C11 F1 -0.1(3)
C15 C10 C11 C12 1.7(3)
C8 C10 C11 C12 -177.86(18)
F1 C11 C12 C13 -178.86(19)
C10 C11 C12 C13 -1.1(3)
C11 C12 C13 F2 179.59(19)
C11 C12 C13 C14 -0.4(3)
F2 C13 C14 C15 -178.94(19)
C12 C13 C14 C15 1.0(3)
C13 C14 C15 C10 -0.3(3)
C11 C10 C15 C14 -1.0(3)
C8 C10 C15 C14 178.59(17)

loop_
_cod_related_entry_id
_cod_related_entry_database
_cod_related_entry_code
1 ChemSpider 21197046
